data_7221012
loop_
_publ_author_name
'Bhuvanesh, N.S.P.'
'Duroy, H.'
'Crosnier-Lopez, M.P.'
'Fourquet, J.L.'

_publ_section_title
;
 Synthesis and structure of novel layered perovskite oxides: Li2 La1.78
 Nb0.66 Ti2.34 O10, and a new family, Li2 (A0.5n Bn O3n+1)
;
_journal_name_full 'Journal of Materials Chemistry'
_journal_page_first 3093
_journal_page_last 3100
_journal_volume 9
_journal_year 1999
_chemical_formula_sum 'Li2 Nb2 O7 Sr'
_chemical_name_systematic 'Li2 Sr (Nb2 O7)'
_space_group_IT_number 69
_symmetry_space_group_name_Hall '-F 2 2'
_symmetry_space_group_name_H-M 'F m m m'
_cell_angle_alpha 90
_cell_angle_beta 90
_cell_angle_gamma 90
_cell_formula_units_Z 4
_cell_length_a 5.5939
_cell_length_b 5.6013
_cell_length_c 18.011
_cell_volume 564.341
_citation_journal_id_ASTM JMACEP
_cod_data_source_file Bhuvanesh_JMACEP_1999_140.cif
_cod_data_source_block Li2Nb2O7Sr1
_cod_original_cell_volume 564.3407
_cod_original_formula_sum 'Li2 Nb2 O7 Sr1'
_cod_database_code 7221012

loop_
_symmetry_equiv_pos_as_xyz
x,y,z
-x,-y,z
x,-y,-z
-x,y,-z
-x,-y,-z
x,y,-z
-x,y,z
x,-y,z
x,y+1/2,z+1/2
-x,-y+1/2,z+1/2
x,-y+1/2,-z+1/2
-x,y+1/2,-z+1/2
-x,-y+1/2,-z+1/2
x,y+1/2,-z+1/2
-x,y+1/2,z+1/2
x,-y+1/2,z+1/2
x+1/2,y,z+1/2
-x+1/2,-y,z+1/2
x+1/2,-y,-z+1/2
-x+1/2,y,-z+1/2
-x+1/2,-y,-z+1/2
x+1/2,y,-z+1/2
-x+1/2,y,z+1/2
x+1/2,-y,z+1/2
x+1/2,y+1/2,z
-x+1/2,-y+1/2,z
x+1/2,-y+1/2,-z
-x+1/2,y+1/2,-z
-x+1/2,-y+1/2,-z
x+1/2,y+1/2,-z
-x+1/2,y+1/2,z
x+1/2,-y+1/2,z

loop_
_atom_site_label
_atom_site_type_symbol
_atom_site_fract_x
_atom_site_fract_y
_atom_site_fract_z
_atom_site_occupancy
_atom_site_U_iso_or_equiv
O2 O-2 0 0 0.2855 1 0.0
Sr1 Sr+2 0 0 0 1 0.0
O3 O-2 0 0 0.5 1 0.0
Nb1 Nb+5 0 0 0.38456 1 0.0
Li1 Li+1 0.25 0.25 0.25 1 0.0
O1 O-2 0.25 0.25 0.1073 1 0.0
